data_7218644
loop_
_publ_author_name
'Inagaki, Yusuke'
'Yamaguchi, Kentaro'
'Setaka, Wataru'

_publ_section_title
;
 A crystalline molecular gyrotop with germanium junctions between a
 phenylene rotor and alkyl spokes
;
_journal_name_full 'RSC Adv.'
_journal_paper_doi 10.1039/C4RA11705K
_journal_year 2014
_chemical_compound_source no
_chemical_formula_moiety 'C48 H88 Ge2'
_chemical_formula_sum 'C48 H88 Ge2'
_chemical_formula_weight 810.36
_chemical_melting_point 517.6(5)
_chemical_name_common GeMolecularGyrotop
_chemical_name_systematic GeMolecularGyrotop
_space_group_IT_number 9
_symmetry_cell_setting monoclinic
_symmetry_space_group_name_Hall 'C -2yc'
_symmetry_space_group_name_H-M 'C 1 c 1'
_atom_sites_solution_hydrogens geom
_atom_sites_solution_primary direct
_atom_sites_solution_secondary difmap
_audit_creation_method SHELXL-97
_cell_angle_alpha 90.00
_cell_angle_beta 118.979(4)
_cell_angle_gamma 90.00
_cell_formula_units_Z 4
_cell_length_a 26.056(10)
_cell_length_b 11.558(4)
_cell_length_c 19.190(7)
_cell_measurement_reflns_used 1428
_cell_measurement_temperature 300(2)
_cell_measurement_theta_max 16.30
_cell_measurement_theta_min 2.43
_cell_volume 5056(3)
_computing_cell_refinement 'Bruker SAINT'
_computing_data_collection 'Bruker APEX2'
_computing_data_reduction 'Bruker SAINT'
_computing_molecular_graphics 'Ortep-3 for Windows (Farrugia, 1997)'
_computing_publication_material 'WinGX (Farrugia, 1999)'
_computing_structure_refinement 'SHELXL-97 (Sheldrick, 1997)'
_computing_structure_solution 'SHELXS-97 (Sheldrick, 1997)'
_diffrn_ambient_temperature 300(2)
_diffrn_detector_area_resol_mean 8.333
_diffrn_measured_fraction_theta_full 0.994
_diffrn_measured_fraction_theta_max 0.994
_diffrn_measurement_device_type 'Bruker APEX-II CCD'
_diffrn_measurement_method '\f and \w scans'
_diffrn_radiation_monochromator graphite
_diffrn_radiation_source 'sealed tube'
_diffrn_radiation_type MoK\a
_diffrn_radiation_wavelength 0.71073
_diffrn_reflns_av_R_equivalents 0.0429
_diffrn_reflns_av_sigmaI/netI 0.0902
_diffrn_reflns_limit_h_max 30
_diffrn_reflns_limit_h_min -24
_diffrn_reflns_limit_k_max 11
_diffrn_reflns_limit_k_min -13
_diffrn_reflns_limit_l_max 22
_diffrn_reflns_limit_l_min -22
_diffrn_reflns_number 10770
_diffrn_reflns_theta_full 25.00
_diffrn_reflns_theta_max 25.00
_diffrn_reflns_theta_min 1.98
_exptl_absorpt_coefficient_mu 1.216
_exptl_absorpt_correction_T_max 0.7930
_exptl_absorpt_correction_T_min 0.6420
_exptl_absorpt_correction_type multi-scan
_exptl_absorpt_process_details 'SADABS  Bruker'
_exptl_crystal_colour colorless
_exptl_crystal_density_diffrn 1.065
_exptl_crystal_density_method 'not measured'
_exptl_crystal_description prism
_exptl_crystal_F_000 1760
_exptl_crystal_recrystallization_method 'Re-crystallisation from solvent: methanol/tetrahydrofuran'
_exptl_crystal_size_max 0.40
_exptl_crystal_size_mid 0.20
_exptl_crystal_size_min 0.20
_refine_diff_density_max 0.358
_refine_diff_density_min -0.176
_refine_diff_density_rms 0.056
_refine_ls_abs_structure_details 'Flack H D (1983), Acta Cryst. A39, 876-881'
_refine_ls_abs_structure_Flack 0.35(4)
_refine_ls_extinction_method none
_refine_ls_goodness_of_fit_ref 0.895
_refine_ls_hydrogen_treatment mixed
_refine_ls_matrix_type full
_refine_ls_number_parameters 450
_refine_ls_number_reflns 6828
_refine_ls_number_restraints 294
_refine_ls_restrained_S_all 0.923
_refine_ls_R_factor_all 0.1889
_refine_ls_R_factor_gt 0.0712
_refine_ls_shift/su_max 0.163
_refine_ls_shift/su_mean 0.030
_refine_ls_structure_factor_coef Fsqd
_refine_ls_weighting_details 'calc w=1/[\s^2^(Fo^2^)+(0.1254P)^2^+0.0000P] where P=(Fo^2^+2Fc^2^)/3'
_refine_ls_weighting_scheme calc
_refine_ls_wR_factor_gt 0.1778
_refine_ls_wR_factor_ref 0.2648
_reflns_number_gt 1984
_reflns_number_total 6828
_reflns_threshold_expression >2sigma(I)
_cod_data_source_file c4ra11705k2.cif
_cod_data_source_block GeC14Phcage
_cod_depositor_comments
;
The following automatic conversions were performed:

'_chemical_melting_point' value '244-245 deg. C' was changed to
'517.6(5)' - it was converted from degrees Celsius(C) to Kelvins(K),
the average value was taken and precision was
estimated.

'_symmetry_cell_setting' value 'Monoclinic' changed to
'monoclinic' according to
/usr/data/users/saulius/crontab/automatic-downloads/rss-feeds/RSC/lib/dictionaries/cif_core.dic
dictionary named 'cif_core.dic' version 2.4.2 from 2011-04-26.

Automatic conversion script
Id: cif_fix_values 2827 2014-09-09 07:05:25Z andrius 
;
_cod_original_sg_symbol_H-M 'C c  '
_cod_database_code 7218644

loop_
_symmetry_equiv_pos_as_xyz
'x, y, z'
'x, -y, z+1/2'
'x+1/2, y+1/2, z'
'x+1/2, -y+1/2, z+1/2'

loop_
_atom_site_label
_atom_site_type_symbol
_atom_site_fract_x
_atom_site_fract_y
_atom_site_fract_z
_atom_site_U_iso_or_equiv
_atom_site_adp_type
_atom_site_occupancy
_atom_site_symmetry_multiplicity
_atom_site_calc_flag
_atom_site_refinement_flags
_atom_site_disorder_assembly
_atom_site_disorder_group
Ge01 Ge 0.34675(6) 0.01385(18) -0.03677(8) 0.1981(10) Uani 1 1 d U . .
Ge02 Ge 0.64117(6) 0.01447(17) 0.17579(9) 0.1994(10) Uani 1 1 d U B .
C01 C 0.4332(8) 0.0094(9) 0.0274(11) 0.146(5) Uani 1 1 d DU . .
C02 C 0.4593(9) -0.0023(13) 0.1080(12) 0.207(6) Uani 1 1 d DU . .
H02 H 0.4375 -0.0103 0.1343 0.248 Uiso 1 1 calc R . .
C03 C 0.5212(10) -0.0017(12) 0.1496(12) 0.203(6) Uani 1 1 d DU . .
H03 H 0.5388 -0.0132 0.2043 0.244 Uiso 1 1 calc R . .
C04 C 0.5595(9) 0.0143(12) 0.1180(12) 0.168(6) Uani 1 1 d DU . .
C05 C 0.5246(10) 0.0184(18) 0.0398(15) 0.255(8) Uani 1 1 d DU . .
H05 H 0.5441 0.0156 0.0101 0.305 Uiso 1 1 calc R . .
C06 C 0.4652(11) 0.0260(17) -0.0043(13) 0.247(8) Uani 1 1 d DU . .
H06 H 0.4481 0.0436 -0.0583 0.297 Uiso 1 1 calc R . .
C07 C 0.3235(7) 0.1718(17) -0.0871(11) 0.234(7) Uani 1 1 d DU . .
H07A H 0.3446 0.1902 -0.1157 0.281 Uiso 1 1 calc R . .
H07B H 0.2818 0.1744 -0.1242 0.281 Uiso 1 1 calc R . .
C08 C 0.3388(9) 0.2545(16) -0.0215(13) 0.254(9) Uani 1 1 d DU . .
H08A H 0.3806 0.2527 0.0155 0.305 Uiso 1 1 calc R . .
H08B H 0.3178 0.2363 0.0073 0.305 Uiso 1 1 calc R . .
C09 C 0.3197(14) 0.378(2) -0.0629(16) 0.394(16) Uani 1 1 d DU . .
H09A H 0.3288 0.3838 -0.1062 0.473 Uiso 1 1 calc R . .
H09B H 0.2778 0.3887 -0.0846 0.473 Uiso 1 1 calc R . .
C10 C 0.3524(16) 0.468(2) -0.002(2) 0.46(2) Uani 1 1 d DU . .
H10A H 0.3794 0.4330 0.0489 0.547 Uiso 1 1 calc R . .
H10B H 0.3255 0.5179 0.0061 0.547 Uiso 1 1 calc R . .
C11 C 0.385(2) 0.537(3) -0.035(2) 0.56(3) Uani 1 1 d DU . .
H11A H 0.3598 0.5802 -0.0830 0.673 Uiso 1 1 calc R . .
H11B H 0.4125 0.4897 -0.0445 0.673 Uiso 1 1 calc R . .
C12 C 0.4166(16) 0.613(3) 0.040(3) 0.54(3) Uani 1 1 d DU . .
H12A H 0.3950 0.6100 0.0695 0.653 Uiso 1 1 calc R . .
H12B H 0.4167 0.6932 0.0244 0.653 Uiso 1 1 calc R . .
C13 C 0.482(2) 0.572(3) 0.096(2) 0.52(2) Uani 1 1 d DU . .
H13A H 0.4975 0.5973 0.1505 0.624 Uiso 1 1 calc R . .
H13B H 0.4866 0.4889 0.0939 0.624 Uiso 1 1 calc R . .
C14 C 0.5081(12) 0.6380(14) 0.0520(16) 0.358(11) Uani 1 1 d DU . .
H14A H 0.4993 0.7201 0.0459 0.429 Uiso 1 1 calc R . .
H14B H 0.5011 0.6031 0.0022 0.429 Uiso 1 1 calc R . .
C15 C 0.5671(13) 0.606(3) 0.1240(19) 0.423(14) Uani 1 1 d DU . .
H15A H 0.5974 0.6581 0.1271 0.508 Uiso 1 1 calc R . .
H15B H 0.5646 0.6147 0.1726 0.508 Uiso 1 1 calc R . .
C16 C 0.5810(12) 0.494(2) 0.116(2) 0.358(12) Uani 1 1 d DU . .
H16A H 0.5578 0.4665 0.0620 0.430 Uiso 1 1 calc R . .
H16B H 0.5749 0.4424 0.1517 0.430 Uiso 1 1 calc R . .
C17 C 0.6460(12) 0.501(2) 0.140(2) 0.386(13) Uani 1 1 d DU . .
H17A H 0.6641 0.5720 0.1686 0.463 Uiso 1 1 calc R . .
H17B H 0.6527 0.4930 0.0946 0.463 Uiso 1 1 calc R . .
C18 C 0.6659(10) 0.392(2) 0.1956(18) 0.343(13) Uani 1 1 d DU . .
H18A H 0.7075 0.3826 0.2141 0.412 Uiso 1 1 calc R . .
H18B H 0.6623 0.4123 0.2420 0.412 Uiso 1 1 calc R . .
C19 C 0.6408(13) 0.278(2) 0.1725(19) 0.307(12) Uani 1 1 d DU . .
H19A H 0.6071 0.2757 0.1813 0.368 Uiso 1 1 calc R . .
H19B H 0.6255 0.2723 0.1154 0.368 Uiso 1 1 calc R . .
C20 C 0.6736(9) 0.1741(19) 0.2066(15) 0.276(8) Uani 1 1 d DU . .
H20A H 0.6885 0.1800 0.2636 0.331 Uiso 1 1 calc R . .
H20B H 0.7076 0.1776 0.1985 0.331 Uiso 1 1 calc R . .
C21 C 0.3142(8) -0.0294(15) 0.0275(13) 0.241(6) Uani 1 1 d DU . .
H21A H 0.3286 0.0257 0.0710 0.289 Uiso 1 1 calc R . .
H21B H 0.2723 -0.0167 -0.0040 0.289 Uiso 1 1 calc R . .
C22 C 0.3216(12) -0.1431(18) 0.0630(14) 0.330(13) Uani 1 1 d DU . .
H22A H 0.3620 -0.1575 0.1030 0.396 Uiso 1 1 calc R . .
H22B H 0.3082 -0.2041 0.0233 0.396 Uiso 1 1 calc R . .
C23 C 0.2800(13) -0.128(3) 0.1012(18) 0.421(17) Uani 1 1 d DU . .
H23A H 0.2818 -0.0520 0.1230 0.506 Uiso 1 1 calc R . .
H23B H 0.2397 -0.1511 0.0658 0.506 Uiso 1 1 calc R . .
C24 C 0.3145(15) -0.218(3) 0.1632(19) 0.443(19) Uani 1 1 d DU . .
H24A H 0.2845 -0.2389 0.1770 0.532 Uiso 1 1 calc R . .
H24B H 0.3397 -0.1654 0.2056 0.532 Uiso 1 1 calc R . .
C25 C 0.3522(16) -0.326(3) 0.194(3) 0.57(3) Uani 1 1 d DU . .
H25A H 0.3659 -0.3541 0.1585 0.688 Uiso 1 1 calc R . .
H25B H 0.3325 -0.3880 0.2063 0.688 Uiso 1 1 calc R . .
C26 C 0.4014(16) -0.271(3) 0.2698(18) 0.51(3) Uani 1 1 d DU . .
H26A H 0.3842 -0.2423 0.3014 0.612 Uiso 1 1 calc R . .
H26B H 0.4153 -0.2035 0.2535 0.612 Uiso 1 1 calc R . .
C27 C 0.4559(16) -0.345(2) 0.325(2) 0.500(19) Uani 1 1 d DU . .
H27A H 0.4703 -0.3899 0.2959 0.600 Uiso 1 1 calc R . .
H27B H 0.4485 -0.3948 0.3601 0.600 Uiso 1 1 calc R . .
C28 C 0.4973(15) -0.242(3) 0.371(3) 0.62(3) Uani 1 1 d DU . .
H28A H 0.4987 -0.1834 0.3359 0.742 Uiso 1 1 calc R . .
H28B H 0.4881 -0.2070 0.4097 0.742 Uiso 1 1 calc R . .
C29 C 0.5519(17) -0.316(4) 0.4093(19) 0.58(2) Uani 1 1 d DU . .
H29A H 0.5760 -0.2956 0.4649 0.694 Uiso 1 1 calc R . .
H29B H 0.5415 -0.3974 0.4062 0.694 Uiso 1 1 calc R . .
C30 C 0.5847(19) -0.294(4) 0.364(3) 0.54(3) Uani 1 1 d DU . .
H30A H 0.5572 -0.2869 0.3074 0.653 Uiso 1 1 calc R . .
H30B H 0.6110 -0.3579 0.3713 0.653 Uiso 1 1 calc R . .
C31 C 0.6197(18) -0.182(4) 0.395(2) 0.444(15) Uani 1 1 d DU . .
H31A H 0.6340 -0.1712 0.4516 0.533 Uiso 1 1 calc R . .
H31B H 0.5974 -0.1145 0.3660 0.533 Uiso 1 1 calc R . .
C32 C 0.6696(17) -0.210(3) 0.3766(19) 0.422(14) Uani 1 1 d DU . .
H32A H 0.6782 -0.2921 0.3834 0.507 Uiso 1 1 calc R . .
H32B H 0.7048 -0.1680 0.4127 0.507 Uiso 1 1 calc R . .
C33 C 0.6498(14) -0.174(2) 0.2896(15) 0.381(13) Uani 1 1 d DU . .
H33A H 0.6657 -0.2288 0.2668 0.457 Uiso 1 1 calc R . .
H33B H 0.6073 -0.1793 0.2592 0.457 Uiso 1 1 calc R . .
C34 C 0.6665(10) -0.063(2) 0.2808(14) 0.310(11) Uani 1 1 d DU . .
H34A H 0.7091 -0.0632 0.3083 0.373 Uiso 1 1 calc R . .
H34B H 0.6548 -0.0125 0.3108 0.373 Uiso 1 1 calc R . .
C35 C 0.3173(10) -0.108(2) -0.1212(13) 0.278(9) Uani 1 1 d DU . .
H35A H 0.3319 -0.1822 -0.0965 0.333 Uiso 1 1 calc R . .
H35B H 0.2748 -0.1098 -0.1465 0.333 Uiso 1 1 calc R . .
C36 C 0.3343(13) -0.089(2) -0.1820(16) 0.347(13) Uani 1 1 d DU B .
H36A H 0.3766 -0.0816 -0.1571 0.416 Uiso 1 1 calc R . .
H36B H 0.3169 -0.0180 -0.2106 0.416 Uiso 1 1 calc R . .
C37 C 0.3128(13) -0.197(3) -0.2442(18) 0.371(16) Uani 1 1 d DU . .
H37A H 0.3134 -0.2673 -0.2159 0.446 Uiso 1 1 calc R A 1
H37B H 0.2726 -0.1839 -0.2851 0.446 Uiso 1 1 calc R A 1
C38 C 0.351(3) -0.215(6) -0.284(4) 0.12(4) Uiso 0.12(3) 1 d PDU B 1
H38A H 0.3278 -0.2383 -0.3396 0.146 Uiso 0.12(3) 1 calc PR B 1
H38B H 0.3729 -0.1457 -0.2818 0.146 Uiso 0.12(3) 1 calc PR B 1
C39 C 0.393(2) -0.313(6) -0.235(5) 0.24(7) Uiso 0.12(3) 1 d PDU B 1
H39A H 0.3731 -0.3869 -0.2450 0.288 Uiso 0.12(3) 1 calc PR B 1
H39B H 0.4123 -0.2962 -0.1783 0.288 Uiso 0.12(3) 1 calc PR B 1
C138 C 0.3489(19) -0.269(3) -0.250(3) 0.39(2) Uiso 0.88(3) 1 d PDU B 2
H13C H 0.3275 -0.3054 -0.3025 0.464 Uiso 0.88(3) 1 calc PR B 2
H13D H 0.3572 -0.3298 -0.2114 0.464 Uiso 0.88(3) 1 calc PR B 2
C139 C 0.409(2) -0.230(5) -0.241(3) 0.48(3) Uiso 0.88(3) 1 d PDU B 2
H13E H 0.4028 -0.1579 -0.2695 0.578 Uiso 0.88(3) 1 calc PR B 2
H13F H 0.4350 -0.2154 -0.1854 0.578 Uiso 0.88(3) 1 calc PR B 2
C40 C 0.4366(14) -0.308(5) -0.269(2) 0.53(2) Uani 1 1 d DU . .
H40A H 0.4367 -0.3793 -0.2956 0.635 Uiso 1 1 calc R B 1
H40B H 0.4293 -0.2427 -0.3040 0.635 Uiso 1 1 calc R B 1
C41 C 0.4927(13) -0.294(4) -0.1887(18) 0.466(15) Uani 1 1 d DU B .
H41A H 0.4929 -0.2200 -0.1642 0.560 Uiso 1 1 calc R . .
H41B H 0.4971 -0.3557 -0.1523 0.560 Uiso 1 1 calc R . .
C42 C 0.5401(13) -0.298(3) -0.2117(16) 0.459(14) Uani 1 1 d DU . .
H42A H 0.5485 -0.2215 -0.2248 0.551 Uiso 1 1 calc R B .
H42B H 0.5298 -0.3494 -0.2564 0.551 Uiso 1 1 calc R . .
C43 C 0.5918(15) -0.345(3) -0.136(2) 0.478(15) Uani 1 1 d DU B .
H43A H 0.6218 -0.3787 -0.1454 0.574 Uiso 1 1 calc R . .
H43B H 0.5796 -0.3997 -0.1084 0.574 Uiso 1 1 calc R . .
C44 C 0.6111(15) -0.229(3) -0.092(2) 0.452(16) Uani 1 1 d DU . .
H44A H 0.5845 -0.2011 -0.0735 0.542 Uiso 1 1 calc R B .
H44B H 0.6171 -0.1695 -0.1228 0.542 Uiso 1 1 calc R . .
C45 C 0.6699(14) -0.276(3) -0.0225(19) 0.389(13) Uani 1 1 d DU B .
H45A H 0.6635 -0.3359 0.0080 0.467 Uiso 1 1 calc R . .
H45B H 0.6959 -0.3050 -0.0414 0.467 Uiso 1 1 calc R . .
C46 C 0.6916(13) -0.167(3) 0.0230(19) 0.372(11) Uani 1 1 d DU . .
H46A H 0.6885 -0.1079 -0.0145 0.447 Uiso 1 1 calc R B .
H46B H 0.7330 -0.1779 0.0597 0.447 Uiso 1 1 calc R . .
C47 C 0.6629(11) -0.116(2) 0.0732(18) 0.344(11) Uani 1 1 d DU B .
H47A H 0.6206 -0.1132 0.0404 0.413 Uiso 1 1 calc R . .
H47B H 0.6722 -0.1655 0.1187 0.413 Uiso 1 1 calc R . .
C48 C 0.6853(15) -0.003(2) 0.100(2) 0.331(11) Uani 1 1 d DU . .
H48A H 0.6713 0.0535 0.0568 0.398 Uiso 1 1 calc R B .
H48B H 0.7278 -0.0004 0.1305 0.398 Uiso 1 1 calc R . .

loop_
_atom_site_aniso_label
_atom_site_aniso_U_11
_atom_site_aniso_U_22
_atom_site_aniso_U_33
_atom_site_aniso_U_23
_atom_site_aniso_U_13
_atom_site_aniso_U_12
Ge01 0.1267(17) 0.239(2) 0.2082(19) -0.007(2) 0.0651(15) -0.0024(19)
Ge02 0.1287(17) 0.234(2) 0.2126(19) -0.008(2) 0.0642(15) -0.006(2)
C01 0.123(6) 0.159(11) 0.158(9) 0.006(8) 0.069(5) -0.014(6)
C02 0.143(7) 0.317(16) 0.167(9) -0.011(11) 0.080(7) 0.029(11)
C03 0.147(7) 0.290(15) 0.158(9) 0.024(9) 0.062(7) 0.017(11)
C04 0.136(7) 0.185(13) 0.164(10) 0.002(9) 0.058(6) -0.018(7)
C05 0.129(7) 0.46(2) 0.182(10) 0.016(15) 0.079(7) 0.009(14)
C06 0.135(7) 0.42(2) 0.172(10) 0.083(13) 0.061(7) -0.008(14)
C07 0.124(11) 0.268(10) 0.236(14) 0.050(8) 0.029(11) 0.017(10)
C08 0.162(14) 0.250(10) 0.273(18) 0.005(10) 0.045(14) -0.002(12)
C09 0.47(4) 0.318(13) 0.33(3) 0.066(15) 0.15(3) 0.18(2)
C10 0.64(6) 0.233(14) 0.56(6) -0.01(2) 0.34(5) 0.13(2)
C11 0.93(7) 0.32(3) 0.41(4) 0.10(3) 0.31(4) 0.01(4)
C12 0.54(2) 0.43(4) 0.69(8) -0.13(4) 0.32(4) 0.06(3)
C13 0.58(3) 0.69(6) 0.49(4) 0.10(4) 0.41(3) 0.14(3)
C14 0.50(3) 0.186(10) 0.33(3) 0.034(15) 0.16(2) -0.012(16)
C15 0.49(2) 0.30(2) 0.36(3) -0.04(2) 0.11(2) -0.035(19)
C16 0.324(17) 0.314(19) 0.36(3) 0.012(19) 0.10(2) -0.024(15)
C17 0.32(2) 0.357(17) 0.38(3) 0.058(17) 0.09(2) -0.110(17)
C18 0.226(15) 0.288(11) 0.43(3) 0.028(16) 0.094(19) -0.096(13)
C19 0.30(3) 0.243(9) 0.39(3) -0.069(17) 0.18(2) -0.024(12)
C20 0.180(14) 0.265(9) 0.37(3) -0.056(11) 0.118(15) -0.090(10)
C21 0.139(11) 0.290(16) 0.325(17) 0.016(11) 0.137(14) 0.013(12)
C22 0.39(3) 0.299(18) 0.34(2) -0.046(14) 0.20(2) -0.150(19)
C23 0.43(4) 0.55(5) 0.36(3) -0.07(2) 0.25(3) -0.22(3)
C24 0.52(4) 0.50(5) 0.57(4) 0.01(3) 0.48(4) -0.03(3)
C25 0.45(4) 0.34(3) 1.02(7) -0.18(3) 0.43(4) -0.13(2)
C26 0.90(7) 0.34(4) 0.38(4) 0.03(2) 0.38(3) 0.09(3)
C27 1.00(5) 0.25(2) 0.38(4) 0.041(19) 0.43(3) 0.14(3)
C28 0.84(5) 0.66(7) 0.55(6) -0.23(5) 0.49(5) -0.03(4)
C29 1.06(6) 0.42(4) 0.31(3) 0.08(3) 0.37(4) 0.02(5)
C30 0.46(4) 0.57(6) 0.52(7) 0.15(5) 0.18(4) 0.05(4)
C31 0.50(4) 0.49(3) 0.27(2) 0.02(3) 0.12(2) 0.15(3)
C32 0.44(3) 0.44(3) 0.33(2) 0.16(2) 0.14(2) 0.10(2)
C33 0.38(3) 0.36(2) 0.33(2) 0.118(18) 0.11(2) 0.03(2)
C34 0.144(15) 0.40(2) 0.305(18) 0.13(2) 0.044(12) 0.029(17)
C35 0.177(16) 0.317(14) 0.289(18) -0.101(15) 0.073(13) -0.061(14)
C36 0.31(3) 0.39(3) 0.37(3) -0.15(2) 0.19(2) -0.05(2)
C37 0.28(3) 0.49(4) 0.33(3) -0.19(2) 0.13(2) -0.15(3)
C40 0.60(3) 0.54(4) 0.41(4) 0.00(4) 0.22(3) 0.09(4)
C41 0.56(3) 0.56(3) 0.36(3) -0.05(3) 0.29(2) 0.06(4)
C42 0.63(3) 0.53(3) 0.35(2) -0.05(2) 0.33(2) 0.04(3)
C43 0.55(3) 0.53(3) 0.42(3) -0.09(2) 0.29(2) 0.04(3)
C44 0.41(3) 0.48(3) 0.49(3) -0.07(2) 0.237(19) 0.08(2)
C45 0.41(3) 0.43(3) 0.43(3) -0.024(19) 0.286(19) 0.08(2)
C46 0.33(2) 0.45(3) 0.45(3) -0.036(19) 0.279(17) 0.040(19)
C47 0.26(2) 0.40(3) 0.46(2) -0.124(19) 0.242(19) -0.067(18)
C48 0.26(2) 0.38(3) 0.44(3) -0.075(18) 0.24(2) -0.077(16)

loop_
_atom_type_symbol
_atom_type_description
_atom_type_scat_dispersion_real
_atom_type_scat_dispersion_imag
_atom_type_scat_source
C C 0.0033 0.0016 'International Tables Vol C Tables 4.2.6.8 and 6.1.1.4'
H H 0.0000 0.0000 'International Tables Vol C Tables 4.2.6.8 and 6.1.1.4'
Ge Ge 0.1547 1.8001 'International Tables Vol C Tables 4.2.6.8 and 6.1.1.4'

loop_
_geom_angle_atom_site_label_1
_geom_angle_atom_site_label_2
_geom_angle_atom_site_label_3
_geom_angle
C21 Ge01 C01 109.0(8)
C21 Ge01 C35 103.2(9)
C01 Ge01 C35 111.2(8)
C21 Ge01 C07 115.5(8)
C01 Ge01 C07 108.0(6)
C35 Ge01 C07 109.8(9)
C04 Ge02 C34 108.8(9)
C04 Ge02 C20 112.0(8)
C34 Ge02 C20 103.4(11)
C04 Ge02 C48 114.0(11)
C34 Ge02 C48 125.9(13)
C20 Ge02 C48 89.8(10)
C06 C01 C02 119(2)
C06 C01 Ge01 121.0(16)
C02 C01 Ge01 120.1(15)
C01 C02 C03 117(2)
C01 C02 H02 121.7
C03 C02 H02 121.7
C04 C03 C02 128(2)
C04 C03 H03 116.2
C02 C03 H03 116.2
C05 C04 C03 105(2)
C05 C04 Ge02 129.1(18)
C03 C04 Ge02 125.9(16)
C04 C05 C06 131(2)
C04 C05 H05 114.5
C06 C05 H05 114.6
C01 C06 C05 121(2)
C01 C06 H06 119.7
C05 C06 H06 119.7
C08 C07 Ge01 106.5(12)
C08 C07 H07A 110.4
Ge01 C07 H07A 110.4
C08 C07 H07B 110.5
Ge01 C07 H07B 110.4
H07A C07 H07B 108.6
C07 C08 C09 105.4(19)
C07 C08 H08A 110.7
C09 C08 H08A 110.9
C07 C08 H08B 110.6
C09 C08 H08B 110.5
H08A C08 H08B 108.8
C10 C09 C08 108(2)
C10 C09 H09A 109.9
C08 C09 H09A 109.9
C10 C09 H09B 110.2
C08 C09 H09B 110.3
H09A C09 H09B 108.4
C09 C10 C11 105(2)
C09 C10 H10A 110.9
C11 C10 H10A 110.9
C09 C10 H10B 110.7
C11 C10 H10B 110.8
H10A C10 H10B 108.9
C10 C11 C12 93(2)
C10 C11 H11A 113.2
C12 C11 H11A 113.3
C10 C11 H11B 113.1
C12 C11 H11B 113.0
H11A C11 H11B 110.5
C11 C12 C13 111(4)
C11 C12 H12A 109.4
C13 C12 H12A 109.4
C11 C12 H12B 109.4
C13 C12 H12B 109.4
H12A C12 H12B 108.0
C14 C13 C12 96(2)
C14 C13 C15 48.1(12)
C12 C13 C15 142(2)
C14 C13 H13A 112.6
C12 C13 H13A 112.7
C15 C13 H13A 79.9
C14 C13 H13B 112.6
C12 C13 H13B 112.6
C15 C13 H13B 93.9
H13A C13 H13B 110.1
C13 C14 C15 84(2)
C13 C14 H14A 114.6
C15 C14 H14A 114.6
C13 C14 H14B 114.6
C15 C14 H14B 114.6
H14A C14 H14B 111.7
C16 C15 C14 109(2)
C16 C15 C13 95(2)
C14 C15 C13 47.5(11)
C16 C15 H15A 109.9
C14 C15 H15A 109.8
C13 C15 H15A 151.7
C16 C15 H15B 109.8
C14 C15 H15B 109.9
C13 C15 H15B 73.0
H15A C15 H15B 108.3
C15 C16 C17 103(2)
C15 C16 H16A 111.2
C17 C16 H16A 110.9
C15 C16 H16B 111.2
C17 C16 H16B 111.3
H16A C16 H16B 109.1
C16 C17 C18 96(2)
C16 C17 H17A 112.3
C18 C17 H17A 112.3
C16 C17 H17B 112.7
C18 C17 H17B 112.7
H17A C17 H17B 110.0
C19 C18 C17 125(3)
C19 C18 H18A 105.9
C17 C18 H18A 105.9
C19 C18 H18B 106.2
C17 C18 H18B 106.3
H18A C18 H18B 106.3
C20 C19 C18 123(2)
C20 C19 H19A 106.6
C18 C19 H19A 106.5
C20 C19 H19B 106.7
C18 C19 H19B 106.7
H19A C19 H19B 106.6
C19 C20 Ge02 124.4(17)
C19 C20 H20A 106.3
Ge02 C20 H20A 106.2
C19 C20 H20B 106.2
Ge02 C20 H20B 106.2
H20A C20 H20B 106.4
C22 C21 Ge01 123.6(14)
C22 C21 H21A 106.4
Ge01 C21 H21A 106.4
C22 C21 H21B 106.5
Ge01 C21 H21B 106.4
H21A C21 H21B 106.5
C21 C22 C23 99(2)
C21 C22 H22A 112.0
C23 C22 H22A 111.9
C21 C22 H22B 112.0
C23 C22 H22B 112.0
H22A C22 H22B 109.7
C24 C23 C22 90.8(17)
C24 C23 H23A 113.5
C22 C23 H23A 113.5
C24 C23 H23B 113.5
C22 C23 H23B 113.5
H23A C23 H23B 110.8
C23 C24 C25 154(3)
C23 C24 H24A 97.9
C25 C24 H24A 97.9
C23 C24 H24B 97.9
C25 C24 H24B 98.0
H24A C24 H24B 103.7
C24 C25 C26 96(2)
C24 C25 H25A 112.5
C26 C25 H25A 112.5
C24 C25 H25B 112.5
C26 C25 H25B 112.5
H25A C25 H25B 110.0
C25 C26 C27 119(3)
C25 C26 H26A 107.6
C27 C26 H26A 107.5
C25 C26 H26B 107.6
C27 C26 H26B 107.6
H26A C26 H26B 107.1
C26 C27 C28 96.8(19)
C26 C27 H27A 112.3
C28 C27 H27A 112.3
C26 C27 H27B 112.4
C28 C27 H27B 112.5
H27A C27 H27B 109.9
C29 C28 C27 94(2)
C29 C28 H28A 113.0
C27 C28 H28A 113.0
C29 C28 H28B 112.7
C27 C28 H28B 112.8
H28A C28 H28B 110.3
C30 C29 C28 107(2)
C30 C29 H29A 110.4
C28 C29 H29A 110.6
C30 C29 H29B 110.3
C28 C29 H29B 110.4
H29A C29 H29B 108.6
C29 C30 C31 108(4)
C29 C30 H30A 109.9
C31 C30 H30A 109.7
C29 C30 H30B 110.2
C31 C30 H30B 110.3
H30A C30 H30B 108.4
C30 C31 C32 98(3)
C30 C31 H31A 111.9
C32 C31 H31A 112.0
C30 C31 H31B 112.5
C32 C31 H31B 112.3
H31A C31 H31B 109.8
C31 C32 C33 108(3)
C31 C32 H32A 110.1
C33 C32 H32A 110.0
C31 C32 H32B 110.1
C33 C32 H32B 110.0
H32A C32 H32B 108.4
C34 C33 C32 115(2)
C34 C33 H33A 108.5
C32 C33 H33A 108.6
C34 C33 H33B 108.7
C32 C33 H33B 108.5
H33A C33 H33B 107.6
C33 C34 Ge02 124(2)
C33 C34 H34A 106.3
Ge02 C34 H34A 106.3
C33 C34 H34B 106.1
Ge02 C34 H34B 106.2
H34A C34 H34B 106.4
C36 C35 Ge01 113.8(16)
C36 C35 H35A 108.9
Ge01 C35 H35A 108.9
C36 C35 H35B 108.7
Ge01 C35 H35B 108.7
H35A C35 H35B 107.7
C35 C36 C37 110(2)
C35 C36 H36A 109.5
C37 C36 H36A 109.6
C35 C36 H36B 109.7
C37 C36 H36B 109.7
H36A C36 H36B 108.1
C138 C37 C38 37(3)
C138 C37 C36 123(3)
C38 C37 C36 113(4)
C138 C37 H37A 72.7
C38 C37 H37A 109.0
C36 C37 H37A 109.1
C138 C37 H37B 124.8
C38 C37 H37B 108.8
C36 C37 H37B 108.9
H37A C37 H37B 107.8
C39 C38 C37 103(3)
C39 C38 H38A 111.3
C37 C38 H38A 111.2
C39 C38 H38B 111.0
C37 C38 H38B 111.1
H38A C38 H38B 109.1
C38 C39 C40 99(3)
C38 C39 H39A 111.9
C40 C39 H39A 111.9
C38 C39 H39B 112.1
C40 C39 H39B 112.0
H39A C39 H39B 109.6
C37 C138 C139 122(4)
C37 C138 H13C 106.9
C139 C138 H13C 106.9
C37 C138 H13D 106.6
C139 C138 H13D 106.6
H13C C138 H13D 106.6
C40 C139 C138 117(5)
C40 C139 H13E 108.2
C138 C139 H13E 108.0
C40 C139 H13F 108.1
C138 C139 H13F 108.3
H13E C139 H13F 107.3
C139 C40 C41 88(3)
C139 C40 C39 42(4)
C41 C40 C39 97(3)
C139 C40 H40A 150.6
C41 C40 H40A 112.5
C39 C40 H40A 112.4
C139 C40 H40B 78.4
C41 C40 H40B 112.1
C39 C40 H40B 112.4
H40A C40 H40B 109.9
C42 C41 C40 103(2)
C42 C41 H41A 111.2
C40 C41 H41A 111.4
C42 C41 H41B 111.2
C40 C41 H41B 110.9
H41A C41 H41B 109.1
C41 C42 C43 102(2)
C41 C42 H42A 111.4
C43 C42 H42A 111.5
C41 C42 H42B 111.5
C43 C42 H42B 111.3
H42A C42 H42B 109.3
C42 C43 C44 97(2)
C42 C43 H43A 112.4
C44 C43 H43A 112.3
C42 C43 H43B 112.4
C44 C43 H43B 112.4
H43A C43 H43B 109.9
C43 C44 C45 95(2)
C43 C44 H44A 112.7
C45 C44 H44A 112.7
C43 C44 H44B 112.8
C45 C44 H44B 112.8
H44A C44 H44B 110.2
C46 C45 C44 98(3)
C46 C45 H45A 112.2
C44 C45 H45A 112.2
C46 C45 H45B 112.1
C44 C45 H45B 112.1
H45A C45 H45B 109.8
C45 C46 C47 121(2)
C45 C46 H46A 107.0
C47 C46 H46A 107.0
C45 C46 H46B 107.1
C47 C46 H46B 107.0
H46A C46 H46B 106.8
C48 C47 C46 109(2)
C48 C47 H47A 109.8
C46 C47 H47A 109.9
C48 C47 H47B 109.9
C46 C47 H47B 109.9
H47A C47 H47B 108.3
C47 C48 Ge02 93.5(17)
C47 C48 H48A 113.1
Ge02 C48 H48A 113.0
C47 C48 H48B 113.0
Ge02 C48 H48B 113.0
H48A C48 H48B 110.4

loop_
_geom_bond_atom_site_label_1
_geom_bond_atom_site_label_2
_geom_bond_distance
Ge01 C21 1.871(18)
Ge01 C01 1.977(18)
Ge01 C35 1.995(19)
Ge01 C07 2.016(18)
Ge02 C04 1.86(2)
Ge02 C34 2.00(2)
Ge02 C20 1.996(19)
Ge02 C48 2.26(3)
C01 C06 1.26(3)
C01 C02 1.36(2)
C02 C03 1.41(3)
C02 H02 0.9300
C03 C04 1.41(3)
C03 H03 0.9300
C04 C05 1.33(3)
C05 C06 1.36(3)
C05 H05 0.9300
C06 H06 0.9300
C07 C08 1.474(16)
C07 H07A 0.9700
C07 H07B 0.9700
C08 C09 1.592(17)
C08 H08A 0.9700
C08 H08B 0.9700
C09 C10 1.492(19)
C09 H09A 0.9700
C09 H09B 0.9700
C10 C11 1.53(2)
C10 H10A 0.9700
C10 H10B 0.9700
C11 C12 1.551(19)
C11 H11A 0.9700
C11 H11B 0.9700
C12 C13 1.59(2)
C12 H12A 0.9700
C12 H12B 0.9700
C13 C14 1.517(19)
C13 C15 2.05(4)
C13 H13A 0.9700
C13 H13B 0.9700
C14 C15 1.533(18)
C14 H14A 0.9700
C14 H14B 0.9700
C15 C16 1.38(3)
C15 H15A 0.9700
C15 H15B 0.9700
C16 C17 1.528(19)
C16 H16A 0.9700
C16 H16B 0.9700
C17 C18 1.576(17)
C17 H17A 0.9700
C17 H17B 0.9700
C18 C19 1.44(2)
C18 H18A 0.9700
C18 H18B 0.9700
C19 C20 1.436(17)
C19 H19A 0.9700
C19 H19B 0.9700
C20 H20A 0.9700
C20 H20B 0.9700
C21 C22 1.449(15)
C21 H21A 0.9700
C21 H21B 0.9700
C22 C23 1.583(18)
C22 H22A 0.9700
C22 H22B 0.9700
C23 C24 1.501(19)
C23 H23A 0.9700
C23 H23B 0.9700
C24 C25 1.525(19)
C24 H24A 0.9700
C24 H24B 0.9700
C25 C26 1.535(19)
C25 H25A 0.9700
C25 H25B 0.9700
C26 C27 1.555(19)
C26 H26A 0.9700
C26 H26B 0.9700
C27 C28 1.56(2)
C27 H27A 0.9700
C27 H27B 0.9700
C28 C29 1.51(2)
C28 H28A 0.9700
C28 H28B 0.9700
C29 C30 1.51(2)
C29 H29A 0.9700
C29 H29B 0.9700
C30 C31 1.53(2)
C30 H30A 0.9700
C30 H30B 0.9700
C31 C32 1.54(2)
C31 H31A 0.9700
C31 H31B 0.9700
C32 C33 1.547(19)
C32 H32A 0.9700
C32 H32B 0.9700
C33 C34 1.387(18)
C33 H33A 0.9700
C33 H33B 0.9700
C34 H34A 0.9700
C34 H34B 0.9700
C35 C36 1.451(17)
C35 H35A 0.9700
C35 H35B 0.9700
C36 C37 1.628(17)
C36 H36A 0.9700
C36 H36B 0.9700
C37 C138 1.31(4)
C37 C38 1.55(2)
C37 H37A 0.9700
C37 H37B 0.9700
C38 C39 1.53(5)
C38 H38A 0.9700
C38 H38B 0.9700
C39 C40 1.56(2)
C39 H39A 0.9700
C39 H39B 0.9700
C138 C139 1.54(5)
C138 H13C 0.9700
C138 H13D 0.9700
C139 C40 1.41(6)
C139 H13E 0.9700
C139 H13F 0.9700
C40 C41 1.533(19)
C40 H40A 0.9700
C40 H40B 0.9700
C41 C42 1.500(19)
C41 H41A 0.9700
C41 H41B 0.9700
C42 C43 1.526(19)
C42 H42A 0.9700
C42 H42B 0.9700
C43 C44 1.532(19)
C43 H43A 0.9700
C43 H43B 0.9700
C44 C45 1.562(19)
C44 H44A 0.9700
C44 H44B 0.9700
C45 C46 1.480(18)
C45 H45A 0.9700
C45 H45B 0.9700
C46 C47 1.591(17)
C46 H46A 0.9700
C46 H46B 0.9700
C47 C48 1.427(16)
C47 H47A 0.9700
C47 H47B 0.9700
C48 H48A 0.9700
C48 H48B 0.9700
